data_7019996
loop_
_publ_author_name
'Tan, Bin'
'Xie, Zai-Lai'
'Feng, Mei-Ling'
'Hu, Bing'
'Wu, Zhao-Feng'
'Huang, Xiao-Ying'

_publ_section_title
;
 Ionothermal syntheses, crystal structures and properties of
 three-dimensional rare earth metal-organic frameworks with
 1,4-naphthalenedicarboxylic acid.
;
_journal_issue 35
_journal_name_full 'Dalton transactions (Cambridge, England : 2003)'
_journal_page_first 10576
_journal_page_last 10584
_journal_paper_doi 10.1039/c2dt30944k
_journal_volume 41
_journal_year 2012
_chemical_formula_moiety 'C36 H18 Cl O12 Dy2, C10 H19 N2'
_chemical_formula_sum 'C46 H37 Cl Dy2 N2 O12'
_chemical_formula_weight 1170.23
_space_group_IT_number 14
_symmetry_cell_setting monoclinic
_symmetry_space_group_name_Hall '-P 2ybc'
_symmetry_space_group_name_H-M 'P 1 21/c 1'
_atom_sites_solution_hydrogens geom
_atom_sites_solution_primary direct
_atom_sites_solution_secondary difmap
_audit_creation_method SHELXL-97
_cell_angle_alpha 90.00
_cell_angle_beta 94.3097(9)
_cell_angle_gamma 90.00
_cell_formula_units_Z 4
_cell_length_a 17.66597(18)
_cell_length_b 14.78124(14)
_cell_length_c 15.84149(16)
_cell_measurement_reflns_used 10636
_cell_measurement_temperature 293(2)
_cell_measurement_theta_max 28.9062
_cell_measurement_theta_min 2.2585
_cell_volume 4124.91(7)
_computing_cell_refinement
;
CrysAlisPro, Oxford Diffraction Ltd.,
Version 1.171.33.66
;
_computing_data_collection
;
CrysAlisPro, Oxford Diffraction Ltd.,
Version 1.171.33.66
;
_computing_data_reduction
;
CrysAlisPro, Oxford Diffraction Ltd.,
Version 1.171.33.66
;
_computing_molecular_graphics 'DIAMOND. Version 3.0. Crystal Impact'
_computing_publication_material 'Windows Word 2003'
_computing_structure_refinement 'SHELXL-97 (Sheldrick, 1997)'
_computing_structure_solution 'SHELXS-97 (Sheldrick, 1990)'
_diffrn_ambient_temperature 293(2)
_diffrn_detector_area_resol_mean 16.2083
_diffrn_measured_fraction_theta_full 0.996
_diffrn_measured_fraction_theta_max 0.996
_diffrn_measurement_device_type 'Xcalibur, Eos'
_diffrn_measurement_method '\w scans'
_diffrn_radiation_monochromator graphite
_diffrn_radiation_source 'fine-focus sealed tube'
_diffrn_radiation_type MoK\a
_diffrn_radiation_wavelength 0.71073
_diffrn_reflns_av_R_equivalents 0.0179
_diffrn_reflns_av_sigmaI/netI 0.0306
_diffrn_reflns_limit_h_max 9
_diffrn_reflns_limit_h_min -22
_diffrn_reflns_limit_k_max 18
_diffrn_reflns_limit_k_min -16
_diffrn_reflns_limit_l_max 19
_diffrn_reflns_limit_l_min -19
_diffrn_reflns_number 17185
_diffrn_reflns_theta_full 26.55
_diffrn_reflns_theta_max 26.55
_diffrn_reflns_theta_min 2.69
_exptl_absorpt_coefficient_mu 3.729
_exptl_absorpt_correction_T_max 1.00000
_exptl_absorpt_correction_T_min 0.80934
_exptl_absorpt_correction_type multi-scan
_exptl_absorpt_process_details
;
CrysAlisPro, Oxford Diffraction Ltd.,
Version 1.171.33.66 (release 28-04-2010 CrysAlis171 .NET)
(compiled Apr 28 2010,14:27:37)
Empirical absorption correction using spherical harmonics,
implemented in SCALE3 ABSPACK scaling algorithm.
;
_exptl_crystal_colour yellow
_exptl_crystal_density_diffrn 1.884
_exptl_crystal_density_method 'not measured'
_exptl_crystal_description block
_exptl_crystal_F_000 2288
_exptl_crystal_size_max 0.20
_exptl_crystal_size_mid 0.18
_exptl_crystal_size_min 0.16
_refine_diff_density_max 1.273
_refine_diff_density_min -0.904
_refine_diff_density_rms 0.103
_refine_ls_extinction_method none
_refine_ls_goodness_of_fit_ref 1.018
_refine_ls_hydrogen_treatment constr
_refine_ls_matrix_type full
_refine_ls_number_parameters 605
_refine_ls_number_reflns 8551
_refine_ls_number_restraints 943
_refine_ls_restrained_S_all 1.056
_refine_ls_R_factor_all 0.0354
_refine_ls_R_factor_gt 0.0245
_refine_ls_shift/su_max 0.001
_refine_ls_shift/su_mean 0.000
_refine_ls_structure_factor_coef Fsqd
_refine_ls_weighting_details 'calc w=1/[\s^2^(Fo^2^)+(0.0350P)^2^+0.0000P] where P=(Fo^2^+2Fc^2^)/3'
_refine_ls_weighting_scheme calc
_refine_ls_wR_factor_gt 0.0617
_refine_ls_wR_factor_ref 0.0638
_reflns_number_gt 6748
_reflns_number_total 8551
_reflns_threshold_expression >2sigma(I)
_cod_data_source_file c2dt30944k.txt
_cod_data_source_block compound-9
_cod_original_sg_symbol_H-M 'P 21/c'
_cod_database_code 7019996

loop_
_symmetry_equiv_pos_as_xyz
'x, y, z'
'-x, y+1/2, -z+1/2'
'-x, -y, -z'
'x, -y-1/2, z-1/2'

loop_
_atom_site_label
_atom_site_type_symbol
_atom_site_fract_x
_atom_site_fract_y
_atom_site_fract_z
_atom_site_U_iso_or_equiv
_atom_site_adp_type
_atom_site_occupancy
_atom_site_symmetry_multiplicity
_atom_site_calc_flag
_atom_site_refinement_flags
_atom_site_disorder_assembly
_atom_site_disorder_group
Dy1 Dy 0.378438(9) 0.024605(10) -0.004156(9) 0.01254(5) Uani 1 1 d . . .
Dy2 Dy 0.117500(9) 0.011639(11) -0.001260(9) 0.01324(5) Uani 1 1 d . . .
Cl1 Cl 0.25226(5) -0.08217(6) 0.02562(6) 0.0283(2) Uani 1 1 d . . .
O1 O 0.45051(16) 0.12171(18) -0.07760(18) 0.0344(7) Uani 1 1 d . . .
O2 O 0.57552(15) 0.10445(18) -0.06563(17) 0.0346(7) Uani 1 1 d . . .
O3 O 0.31561(16) 0.12857(19) 0.07354(18) 0.0371(7) Uani 1 1 d . . .
O5 O 0.46946(16) 0.4280(2) -0.40278(18) 0.0398(8) Uani 1 1 d . . .
O4 O 0.19261(15) 0.13352(17) 0.03156(16) 0.0281(6) Uani 1 1 d . . .
O6 O 0.59467(16) 0.43058(19) -0.38618(17) 0.0364(7) Uani 1 1 d . . .
O7 O 0.29141(15) 0.42965(19) 0.39060(16) 0.0299(7) Uani 1 1 d . . .
O8 O 0.16738(14) 0.45585(17) 0.37016(14) 0.0239(6) Uani 1 1 d . . .
O9 O 0.06125(15) 0.08535(18) 0.11076(16) 0.0281(6) Uani 1 1 d . . .
O10 O -0.06410(15) 0.09984(18) 0.08676(16) 0.0294(7) Uani 1 1 d . . .
O11 O 0.02046(16) 0.40846(18) 0.43551(16) 0.0313(7) Uani 1 1 d . . .
O12 O -0.10127(16) 0.40216(18) 0.39529(17) 0.0329(7) Uani 1 1 d . . .
C1 C 0.5157(2) 0.1416(2) -0.0949(2) 0.0241(9) Uani 1 1 d . . .
C2 C 0.5225(2) 0.2155(2) -0.1598(2) 0.0215(8) Uani 1 1 d . . .
C3 C 0.4715(2) 0.2133(3) -0.2299(3) 0.0296(10) Uani 1 1 d . . .
H3A H 0.4343 0.1687 -0.2347 0.036 Uiso 1 1 calc R . .
C4 C 0.4754(2) 0.2780(3) -0.2942(2) 0.0285(10) Uani 1 1 d . . .
H4A H 0.4409 0.2750 -0.3415 0.034 Uiso 1 1 calc R . .
C5 C 0.5284(2) 0.3451(3) -0.2892(2) 0.0222(8) Uani 1 1 d . . .
C6 C 0.5804(2) 0.3526(2) -0.2160(2) 0.0205(8) Uani 1 1 d . . .
C7 C 0.5777(2) 0.2857(2) -0.1509(2) 0.0214(8) Uani 1 1 d . . .
C8 C 0.6293(2) 0.2936(3) -0.0786(2) 0.0305(10) Uani 1 1 d . . .
H8A H 0.6298 0.2494 -0.0368 0.037 Uiso 1 1 calc R . .
C9 C 0.6784(2) 0.3649(3) -0.0690(3) 0.0366(11) Uani 1 1 d . . .
H9A H 0.7114 0.3690 -0.0206 0.044 Uiso 1 1 calc R . .
C10 C 0.6793(2) 0.4311(3) -0.1310(3) 0.0346(10) Uani 1 1 d . . .
H10A H 0.7125 0.4798 -0.1233 0.041 Uiso 1 1 calc R . .
C11 C 0.6320(2) 0.4258(3) -0.2037(2) 0.0293(9) Uani 1 1 d . . .
H11A H 0.6338 0.4703 -0.2450 0.035 Uiso 1 1 calc R . .
C12 C 0.5311(2) 0.4065(3) -0.3644(2) 0.0254(9) Uani 1 1 d . . .
C13 C 0.2496(2) 0.1605(2) 0.0768(2) 0.0246(9) Uani 1 1 d . . .
C14 C 0.2398(2) 0.2324(2) 0.1418(2) 0.0220(8) Uani 1 1 d . . .
C15 C 0.2832(2) 0.2251(3) 0.2165(3) 0.0339(10) Uani 1 1 d . . .
H15A H 0.3173 0.1773 0.2237 0.041 Uiso 1 1 calc R . .
C16 C 0.2781(2) 0.2863(3) 0.2821(2) 0.0327(10) Uani 1 1 d . . .
H16A H 0.3095 0.2795 0.3315 0.039 Uiso 1 1 calc R . .
C17 C 0.2270(2) 0.3573(2) 0.2751(2) 0.0197(8) Uani 1 1 d . . .
C18 C 0.1799(2) 0.3677(2) 0.1984(2) 0.0171(8) Uani 1 1 d . . .
C19 C 0.1878(2) 0.3061(2) 0.1306(2) 0.0206(8) Uani 1 1 d . . .
C20 C 0.1441(2) 0.3219(3) 0.0529(2) 0.0305(10) Uani 1 1 d . . .
H20A H 0.1490 0.2829 0.0076 0.037 Uiso 1 1 calc R . .
C21 C 0.0954(2) 0.3930(3) 0.0437(2) 0.0342(10) Uani 1 1 d . . .
H21A H 0.0676 0.4023 -0.0078 0.041 Uiso 1 1 calc R . .
C22 C 0.0869(2) 0.4520(3) 0.1108(2) 0.0319(10) Uani 1 1 d . . .
H22A H 0.0530 0.5001 0.1040 0.038 Uiso 1 1 calc R . .
C23 C 0.1271(2) 0.4400(2) 0.1857(2) 0.0251(9) Uani 1 1 d . . .
H23A H 0.1203 0.4798 0.2299 0.030 Uiso 1 1 calc R . .
C24 C 0.2281(2) 0.4199(2) 0.3514(2) 0.0198(8) Uani 1 1 d . . .
C25 C 0.0002(2) 0.1230(2) 0.1204(2) 0.0225(8) Uani 1 1 d . . .
C26 C -0.0003(2) 0.2014(3) 0.1812(2) 0.0223(9) Uani 1 1 d . . .
C27 C 0.0403(2) 0.1931(3) 0.2576(2) 0.0311(10) Uani 1 1 d . . .
H27A H 0.0735 0.1447 0.2670 0.037 Uiso 1 1 calc R . .
C28 C 0.0327(2) 0.2567(3) 0.3223(2) 0.0306(10) Uani 1 1 d . . .
H28A H 0.0611 0.2504 0.3737 0.037 Uiso 1 1 calc R . .
C29 C -0.0166(2) 0.3283(3) 0.3100(2) 0.0232(9) Uani 1 1 d . . .
C30 C -0.0538(2) 0.3447(3) 0.2283(2) 0.0238(9) Uani 1 1 d . . .
C31 C -0.0456(2) 0.2799(2) 0.1637(2) 0.0215(8) Uani 1 1 d . . .
C32 C -0.0807(2) 0.2977(3) 0.0813(3) 0.0338(10) Uani 1 1 d . . .
H32A H -0.0768 0.2559 0.0380 0.041 Uiso 1 1 calc R . .
C33 C -0.1200(3) 0.3764(3) 0.0662(3) 0.0466(13) Uani 1 1 d . . .
H33A H -0.1422 0.3878 0.0121 0.056 Uiso 1 1 calc R . .
C34 C -0.1277(3) 0.4400(3) 0.1300(3) 0.0440(12) Uani 1 1 d . . .
H34A H -0.1541 0.4934 0.1179 0.053 Uiso 1 1 calc R . .
C35 C -0.0969(2) 0.4245(3) 0.2097(3) 0.0347(10) Uani 1 1 d . . .
H35A H -0.1040 0.4661 0.2524 0.042 Uiso 1 1 calc R . .
C36 C -0.0329(2) 0.3843(2) 0.3852(2) 0.0238(9) Uani 1 1 d . . .
N1A N 0.2330(5) -0.2682(5) 0.2703(5) 0.0603(12) Uani 0.592(3) 1 d PDU A 1
N2A N 0.3025(5) -0.1493(5) 0.2706(5) 0.0662(12) Uani 0.592(3) 1 d PDU A 1
C37A C 0.2817(8) -0.2690(12) 0.3411(8) 0.0649(13) Uani 0.592(3) 1 d PDU A 1
H37A H 0.2843 -0.3136 0.3826 0.078 Uiso 0.592(3) 1 calc PR A 1
C38A C 0.3228(6) -0.1991(7) 0.3410(6) 0.0687(12) Uani 0.592(3) 1 d PDU A 1
H38A H 0.3609 -0.1841 0.3823 0.082 Uiso 0.592(3) 1 calc PR A 1
C39A C 0.2498(15) -0.1955(13) 0.2266(11) 0.0647(12) Uani 0.592(3) 1 d PDU A 1
H39A H 0.2280 -0.1797 0.1734 0.078 Uiso 0.592(3) 1 calc PR A 1
C40A C 0.1791(6) -0.3380(6) 0.2470(7) 0.0727(19) Uani 0.592(3) 1 d PDU A 1
H40A H 0.1517 -0.3224 0.1944 0.109 Uiso 0.592(3) 1 calc PR A 1
H40B H 0.1442 -0.3442 0.2902 0.109 Uiso 0.592(3) 1 calc PR A 1
H40C H 0.2054 -0.3942 0.2406 0.109 Uiso 0.592(3) 1 calc PR A 1
C41A C 0.3233(6) -0.0537(6) 0.2472(7) 0.0779(12) Uani 0.592(3) 1 d PDU A 1
H41A H 0.2785 -0.0165 0.2509 0.094 Uiso 0.592(3) 1 calc PR A 1
H41B H 0.3346 -0.0543 0.1882 0.094 Uiso 0.592(3) 1 calc PR A 1
C43A C 0.3474(6) 0.0413(8) 0.3743(7) 0.0924(14) Uani 0.592(3) 1 d PDU A 1
H43A H 0.3100 0.0860 0.3544 0.111 Uiso 0.592(3) 1 calc PR A 1
H43B H 0.3249 -0.0026 0.4104 0.111 Uiso 0.592(3) 1 calc PR A 1
C42A C 0.3903(6) -0.0051(7) 0.2979(6) 0.0802(13) Uani 0.592(3) 1 d PDU A 1
H42A H 0.4135 0.0400 0.2637 0.096 Uiso 0.592(3) 1 calc PR A 1
H42B H 0.4287 -0.0479 0.3195 0.096 Uiso 0.592(3) 1 calc PR A 1
C44A C 0.4240(6) 0.0860(8) 0.4179(6) 0.1001(15) Uani 0.592(3) 1 d PDU A 1
H44A H 0.4657 0.0463 0.4064 0.120 Uiso 0.592(3) 1 calc PR A 1
H44B H 0.4321 0.1424 0.3886 0.120 Uiso 0.592(3) 1 calc PR A 1
C45A C 0.4316(6) 0.1070(9) 0.5150(6) 0.1060(19) Uani 0.592(3) 1 d PDU A 1
H45A H 0.4392 0.0519 0.5478 0.127 Uiso 0.592(3) 1 calc PR A 1
H45B H 0.4736 0.1478 0.5291 0.127 Uiso 0.592(3) 1 calc PR A 1
C46A C 0.3554(7) 0.1518(9) 0.5315(8) 0.134(3) Uani 0.592(3) 1 d PDU A 1
H46A H 0.3565 0.1707 0.5896 0.201 Uiso 0.592(3) 1 calc PR A 1
H46B H 0.3149 0.1092 0.5200 0.201 Uiso 0.592(3) 1 calc PR A 1
H46C H 0.3473 0.2035 0.4953 0.201 Uiso 0.592(3) 1 calc PR A 1
N1B N 0.2071(7) -0.2817(7) 0.2278(7) 0.0603(12) Uani 0.408(3) 1 d PDU A 2
N2B N 0.2901(7) -0.2066(8) 0.2962(7) 0.0662(12) Uani 0.408(3) 1 d PDU A 2
C37B C 0.2183(8) -0.3210(9) 0.3056(7) 0.0649(13) Uani 0.408(3) 1 d PDU A 2
H37B H 0.1934 -0.3714 0.3253 0.078 Uiso 0.408(3) 1 calc PR A 2
C38B C 0.2693(13) -0.2752(15) 0.3454(12) 0.0687(12) Uani 0.408(3) 1 d PDU A 2
H38B H 0.2895 -0.2868 0.4003 0.082 Uiso 0.408(3) 1 calc PR A 2
C39B C 0.248(2) -0.2058(19) 0.2266(16) 0.0647(12) Uani 0.408(3) 1 d PDU A 2
H39B H 0.2468 -0.1620 0.1843 0.078 Uiso 0.408(3) 1 calc PR A 2
C40B C 0.1552(8) -0.3174(9) 0.1611(8) 0.0727(19) Uani 0.408(3) 1 d PDU A 2
H40D H 0.1566 -0.2802 0.1116 0.109 Uiso 0.408(3) 1 calc PR A 2
H40E H 0.1047 -0.3178 0.1795 0.109 Uiso 0.408(3) 1 calc PR A 2
H40F H 0.1699 -0.3780 0.1479 0.109 Uiso 0.408(3) 1 calc PR A 2
C41B C 0.3518(8) -0.1450(9) 0.3256(8) 0.0779(12) Uani 0.408(3) 1 d PDU A 2
H41C H 0.3989 -0.1780 0.3376 0.094 Uiso 0.408(3) 1 calc PR A 2
H41D H 0.3395 -0.1131 0.3763 0.094 Uiso 0.408(3) 1 calc PR A 2
C42B C 0.3583(10) -0.0794(9) 0.2521(8) 0.0802(13) Uani 0.408(3) 1 d PDU A 2
H42C H 0.4093 -0.0735 0.2340 0.096 Uiso 0.408(3) 1 calc PR A 2
H42D H 0.3219 -0.0903 0.2042 0.096 Uiso 0.408(3) 1 calc PR A 2
C43B C 0.3356(9) -0.0043(10) 0.3105(9) 0.0924(14) Uani 0.408(3) 1 d PDU A 2
H43C H 0.2892 -0.0233 0.3345 0.111 Uiso 0.408(3) 1 calc PR A 2
H43D H 0.3229 0.0482 0.2756 0.111 Uiso 0.408(3) 1 calc PR A 2
C44B C 0.3924(9) 0.0279(11) 0.3861(10) 0.1001(15) Uani 0.408(3) 1 d PDU A 2
H44C H 0.4043 -0.0222 0.4244 0.120 Uiso 0.408(3) 1 calc PR A 2
H44D H 0.4393 0.0488 0.3645 0.120 Uiso 0.408(3) 1 calc PR A 2
C45B C 0.3554(9) 0.1061(11) 0.4343(10) 0.1060(19) Uani 0.408(3) 1 d PDU A 2
H45C H 0.3339 0.1500 0.3937 0.127 Uiso 0.408(3) 1 calc PR A 2
H45D H 0.3143 0.0819 0.4649 0.127 Uiso 0.408(3) 1 calc PR A 2
C46B C 0.4120(12) 0.1524(12) 0.4955(12) 0.134(3) Uani 0.408(3) 1 d PDU A 2
H46D H 0.4518 0.1781 0.4651 0.201 Uiso 0.408(3) 1 calc PR A 2
H46E H 0.4333 0.1091 0.5358 0.201 Uiso 0.408(3) 1 calc PR A 2
H46F H 0.3871 0.1995 0.5247 0.201 Uiso 0.408(3) 1 calc PR A 2

loop_
_atom_site_aniso_label
_atom_site_aniso_U_11
_atom_site_aniso_U_22
_atom_site_aniso_U_33
_atom_site_aniso_U_23
_atom_site_aniso_U_13
_atom_site_aniso_U_12
Dy1 0.01283(9) 0.01317(9) 0.01185(9) -0.00023(6) 0.00258(6) 0.00077(6)
Dy2 0.01389(9) 0.01371(9) 0.01234(9) -0.00030(6) 0.00243(6) -0.00074(7)
Cl1 0.0165(5) 0.0247(5) 0.0446(6) 0.0132(4) 0.0072(4) 0.0024(4)
O1 0.0243(16) 0.0362(17) 0.0435(18) 0.0205(14) 0.0072(13) -0.0064(13)
O2 0.0243(16) 0.0328(16) 0.0464(18) 0.0234(14) 0.0001(14) 0.0021(13)
O3 0.0220(16) 0.0413(18) 0.0479(18) -0.0235(15) 0.0013(14) 0.0072(13)
O5 0.0327(18) 0.0457(19) 0.0384(17) 0.0224(15) -0.0137(14) -0.0047(14)
O4 0.0240(15) 0.0255(15) 0.0348(16) -0.0135(12) 0.0023(12) -0.0060(12)
O6 0.0326(18) 0.0467(19) 0.0302(16) 0.0211(14) 0.0057(13) -0.0063(14)
O7 0.0188(15) 0.0449(18) 0.0257(15) -0.0164(13) -0.0005(12) -0.0011(13)
O8 0.0218(14) 0.0350(15) 0.0153(13) -0.0048(12) 0.0041(11) 0.0091(12)
O9 0.0251(16) 0.0326(16) 0.0277(15) -0.0118(12) 0.0087(12) 0.0002(13)
O10 0.0265(16) 0.0329(16) 0.0299(15) -0.0164(13) 0.0086(12) -0.0105(13)
O11 0.0336(17) 0.0376(17) 0.0227(15) -0.0121(13) 0.0022(13) -0.0136(14)
O12 0.0270(17) 0.0364(17) 0.0369(17) -0.0174(13) 0.0119(13) -0.0050(13)
C1 0.019(2) 0.022(2) 0.031(2) 0.0103(17) 0.0019(17) -0.0019(16)
C2 0.019(2) 0.022(2) 0.024(2) 0.0102(16) 0.0027(16) 0.0014(16)
C3 0.019(2) 0.031(2) 0.038(2) 0.0123(19) -0.0035(18) -0.0080(18)
C4 0.022(2) 0.036(2) 0.026(2) 0.0115(18) -0.0073(17) -0.0041(18)
C5 0.020(2) 0.027(2) 0.0197(19) 0.0108(16) 0.0024(16) 0.0010(16)
C6 0.017(2) 0.022(2) 0.0223(19) 0.0028(16) 0.0019(15) -0.0010(16)
C7 0.019(2) 0.026(2) 0.0193(19) 0.0088(16) 0.0029(16) 0.0005(16)
C8 0.034(3) 0.035(2) 0.021(2) 0.0092(18) -0.0019(18) -0.0019(19)
C9 0.034(3) 0.048(3) 0.026(2) 0.001(2) -0.0045(19) -0.010(2)
C10 0.033(3) 0.037(2) 0.035(2) -0.0031(19) 0.0035(19) -0.019(2)
C11 0.031(2) 0.028(2) 0.030(2) 0.0078(18) 0.0067(18) -0.0066(18)
C12 0.029(2) 0.025(2) 0.022(2) 0.0079(17) 0.0008(17) -0.0003(18)
C13 0.020(2) 0.023(2) 0.032(2) -0.0077(17) 0.0083(17) -0.0033(17)
C14 0.017(2) 0.024(2) 0.025(2) -0.0106(16) 0.0046(16) -0.0001(16)
C15 0.030(3) 0.031(2) 0.040(3) -0.014(2) -0.002(2) 0.0132(19)
C16 0.029(2) 0.041(3) 0.026(2) -0.0137(19) -0.0086(18) 0.013(2)
C17 0.016(2) 0.025(2) 0.0185(19) -0.0059(15) 0.0037(15) 0.0014(16)
C18 0.0164(19) 0.0177(18) 0.0172(18) -0.0022(14) 0.0017(15) -0.0005(15)
C19 0.020(2) 0.0218(19) 0.0207(19) -0.0084(15) 0.0053(16) -0.0010(16)
C20 0.040(3) 0.032(2) 0.019(2) -0.0073(17) -0.0021(18) -0.001(2)
C21 0.037(3) 0.044(3) 0.020(2) 0.0019(19) -0.0077(18) 0.004(2)
C22 0.039(3) 0.026(2) 0.030(2) 0.0008(18) -0.0028(19) 0.014(2)
C23 0.023(2) 0.025(2) 0.027(2) -0.0059(17) 0.0039(17) 0.0052(17)
C24 0.021(2) 0.0218(19) 0.0167(18) -0.0015(15) 0.0026(15) -0.0004(16)
C25 0.026(2) 0.023(2) 0.0192(19) -0.0064(16) 0.0077(16) -0.0068(17)
C26 0.023(2) 0.025(2) 0.020(2) -0.0087(16) 0.0074(16) -0.0064(17)
C27 0.030(2) 0.030(2) 0.032(2) -0.0112(18) -0.0045(19) 0.0106(19)
C28 0.028(2) 0.040(3) 0.022(2) -0.0133(18) -0.0062(18) 0.0084(19)
C29 0.022(2) 0.025(2) 0.023(2) -0.0129(16) 0.0073(16) -0.0055(17)
C30 0.023(2) 0.024(2) 0.026(2) -0.0046(17) 0.0074(17) -0.0067(17)
C31 0.021(2) 0.022(2) 0.022(2) -0.0042(16) 0.0038(16) -0.0040(16)
C32 0.042(3) 0.033(2) 0.025(2) -0.0008(18) -0.001(2) -0.005(2)
C33 0.057(3) 0.048(3) 0.033(3) 0.013(2) -0.008(2) 0.000(3)
C34 0.048(3) 0.038(3) 0.047(3) 0.011(2) 0.008(2) 0.014(2)
C35 0.039(3) 0.029(2) 0.036(2) -0.0046(19) 0.005(2) 0.001(2)
C36 0.029(2) 0.020(2) 0.024(2) -0.0057(16) 0.0093(17) -0.0074(17)
N1A 0.069(3) 0.053(2) 0.063(3) 0.008(2) 0.028(2) 0.010(2)
N2A 0.077(3) 0.063(2) 0.062(2) 0.005(2) 0.025(2) 0.006(2)
C37A 0.076(3) 0.061(2) 0.061(2) 0.011(2) 0.025(2) 0.014(2)
C38A 0.079(3) 0.064(2) 0.066(2) 0.007(2) 0.022(2) 0.011(2)
C39A 0.073(2) 0.063(2) 0.061(2) 0.010(2) 0.022(2) 0.008(2)
C40A 0.071(4) 0.064(4) 0.087(4) -0.008(4) 0.027(4) 0.010(3)
C41A 0.085(3) 0.073(2) 0.079(2) 0.003(2) 0.025(2) 0.007(2)
C43A 0.100(3) 0.087(3) 0.092(3) 0.002(2) 0.020(3) 0.006(3)
C42A 0.087(3) 0.076(3) 0.081(2) 0.004(2) 0.028(2) 0.006(2)
C44A 0.106(3) 0.092(3) 0.104(3) 0.001(3) 0.022(3) -0.001(3)
C45A 0.111(4) 0.096(3) 0.114(3) 0.015(3) 0.023(3) 0.010(3)
C46A 0.141(6) 0.111(6) 0.155(6) 0.000(5) 0.040(6) 0.007(6)
N1B 0.069(3) 0.053(2) 0.063(3) 0.008(2) 0.028(2) 0.010(2)
N2B 0.077(3) 0.063(2) 0.062(2) 0.005(2) 0.025(2) 0.006(2)
C37B 0.076(3) 0.061(2) 0.061(2) 0.011(2) 0.025(2) 0.014(2)
C38B 0.079(3) 0.064(2) 0.066(2) 0.007(2) 0.022(2) 0.011(2)
C39B 0.073(2) 0.063(2) 0.061(2) 0.010(2) 0.022(2) 0.008(2)
C40B 0.071(4) 0.064(4) 0.087(4) -0.008(4) 0.027(4) 0.010(3)
C41B 0.085(3) 0.073(2) 0.079(2) 0.003(2) 0.025(2) 0.007(2)
C42B 0.087(3) 0.076(3) 0.081(2) 0.004(2) 0.028(2) 0.006(2)
C43B 0.100(3) 0.087(3) 0.092(3) 0.002(2) 0.020(3) 0.006(3)
C44B 0.106(3) 0.092(3) 0.104(3) 0.001(3) 0.022(3) -0.001(3)
C45B 0.111(4) 0.096(3) 0.114(3) 0.015(3) 0.023(3) 0.010(3)
C46B 0.141(6) 0.111(6) 0.155(6) 0.000(5) 0.040(6) 0.007(6)

loop_
_atom_type_symbol
_atom_type_description
_atom_type_scat_dispersion_real
_atom_type_scat_dispersion_imag
_atom_type_scat_source
C C 0.0033 0.0016 'International Tables Vol C Tables 4.2.6.8 and 6.1.1.4'
H H 0.0000 0.0000 'International Tables Vol C Tables 4.2.6.8 and 6.1.1.4'
N N 0.0061 0.0033 'International Tables Vol C Tables 4.2.6.8 and 6.1.1.4'
O O 0.0106 0.0060 'International Tables Vol C Tables 4.2.6.8 and 6.1.1.4'
Cl Cl 0.1484 0.1585 'International Tables Vol C Tables 4.2.6.8 and 6.1.1.4'
Dy Dy -0.1892 4.4098 'International Tables Vol C Tables 4.2.6.8 and 6.1.1.4'

loop_
_geom_angle_atom_site_label_1
_geom_angle_atom_site_label_2
_geom_angle_atom_site_label_3
_geom_angle
_geom_angle_site_symmetry_1
_geom_angle_site_symmetry_3
O7 Dy1 O1 79.24(9) 4_565 .
O7 Dy1 O5 144.91(11) 4_565 4_566
O1 Dy1 O5 77.14(11) . 4_566
O7 Dy1 O6 78.09(10) 4_565 2_644
O1 Dy1 O6 80.85(11) . 2_644
O5 Dy1 O6 122.61(10) 4_566 2_644
O7 Dy1 O3 82.40(10) 4_565 .
O1 Dy1 O3 99.30(11) . .
O5 Dy1 O3 76.29(10) 4_566 .
O6 Dy1 O3 160.12(10) 2_644 .
O7 Dy1 O2 141.60(10) 4_565 3_655
O1 Dy1 O2 124.61(10) . 3_655
O5 Dy1 O2 73.48(10) 4_566 3_655
O6 Dy1 O2 77.20(10) 2_644 3_655
O3 Dy1 O2 117.33(11) . 3_655
O7 Dy1 Cl1 77.83(7) 4_565 .
O1 Dy1 Cl1 156.60(7) . .
O5 Dy1 Cl1 125.37(8) 4_566 .
O6 Dy1 Cl1 89.94(8) 2_644 .
O3 Dy1 Cl1 82.21(8) . .
O2 Dy1 Cl1 73.23(7) 3_655 .
O11 Dy2 O4 95.61(10) 4_565 .
O11 Dy2 O10 81.28(10) 4_565 3
O4 Dy2 O10 155.81(10) . 3
O11 Dy2 O8 80.12(9) 4_565 4_565
O4 Dy2 O8 77.52(9) . 4_565
O10 Dy2 O8 78.31(9) 3 4_565
O11 Dy2 O9 75.14(9) 4_565 .
O4 Dy2 O9 74.59(9) . .
O10 Dy2 O9 126.71(9) 3 .
O8 Dy2 O9 140.29(9) 4_565 .
O11 Dy2 O12 123.05(10) 4_565 2_545
O4 Dy2 O12 118.66(10) . 2_545
O10 Dy2 O12 82.01(10) 3 2_545
O8 Dy2 O12 146.72(10) 4_565 2_545
O9 Dy2 O12 72.68(9) . 2_545
O11 Dy2 Cl1 161.85(7) 4_565 .
O4 Dy2 Cl1 83.17(7) . .
O10 Dy2 Cl1 92.41(7) 3 .
O8 Dy2 Cl1 81.95(7) 4_565 .
O9 Dy2 Cl1 121.47(7) . .
O12 Dy2 Cl1 72.30(7) 2_545 .
Dy2 Cl1 Dy1 112.28(3) . .
C1 O1 Dy1 145.2(2) . .
C1 O2 Dy1 142.6(3) . 3_655
C13 O3 Dy1 139.0(2) . .
C12 O5 Dy1 163.4(3) . 4_565
C13 O4 Dy2 144.2(3) . .
C12 O6 Dy1 128.3(2) . 2_654
C24 O7 Dy1 158.1(3) . 4_566
C24 O8 Dy2 133.0(2) . 4_566
C25 O9 Dy2 136.2(2) . .
C25 O10 Dy2 139.5(3) . 3
C36 O11 Dy2 162.2(3) . 4_566
C36 O12 Dy2 113.7(2) . 2
O1 C1 O2 126.1(3) . .
O1 C1 C2 116.4(3) . .
O2 C1 C2 117.4(3) . .
C3 C2 C7 119.9(3) . .
C3 C2 C1 116.8(3) . .
C7 C2 C1 123.3(3) . .
C2 C3 C4 120.4(4) . .
C2 C3 H3A 119.8 . .
C4 C3 H3A 119.8 . .
C5 C4 C3 121.7(3) . .
C5 C4 H4A 119.2 . .
C3 C4 H4A 119.2 . .
C4 C5 C6 120.0(3) . .
C4 C5 C12 117.2(3) . .
C6 C5 C12 122.8(3) . .
C11 C6 C5 122.5(3) . .
C11 C6 C7 118.9(3) . .
C5 C6 C7 118.5(3) . .
C8 C7 C2 122.4(3) . .
C8 C7 C6 118.1(3) . .
C2 C7 C6 119.4(3) . .
C9 C8 C7 121.4(4) . .
C9 C8 H8A 119.3 . .
C7 C8 H8A 119.3 . .
C8 C9 C10 120.4(4) . .
C8 C9 H9A 119.8 . .
C10 C9 H9A 119.8 . .
C11 C10 C9 120.9(4) . .
C11 C10 H10A 119.5 . .
C9 C10 H10A 119.5 . .
C10 C11 C6 120.2(4) . .
C10 C11 H11A 119.9 . .
C6 C11 H11A 119.9 . .
O5 C12 O6 124.2(4) . .
O5 C12 C5 117.5(4) . .
O6 C12 C5 118.2(3) . .
O4 C13 O3 124.1(3) . .
O4 C13 C14 119.2(3) . .
O3 C13 C14 116.6(3) . .
C15 C14 C19 118.9(3) . .
C15 C14 C13 116.9(3) . .
C19 C14 C13 124.2(3) . .
C14 C15 C16 122.3(4) . .
C14 C15 H15A 118.9 . .
C16 C15 H15A 118.9 . .
C17 C16 C15 121.0(4) . .
C17 C16 H16A 119.5 . .
C15 C16 H16A 119.5 . .
C16 C17 C18 119.0(3) . .
C16 C17 C24 115.4(3) . .
C18 C17 C24 125.6(3) . .
C23 C18 C19 118.2(3) . .
C23 C18 C17 122.4(3) . .
C19 C18 C17 119.3(3) . .
C20 C19 C18 118.1(3) . .
C20 C19 C14 122.4(3) . .
C18 C19 C14 119.5(3) . .
C21 C20 C19 121.3(4) . .
C21 C20 H20A 119.4 . .
C19 C20 H20A 119.4 . .
C20 C21 C22 120.4(4) . .
C20 C21 H21A 119.8 . .
C22 C21 H21A 119.8 . .
C23 C22 C21 120.6(4) . .
C23 C22 H22A 119.7 . .
C21 C22 H22A 119.7 . .
C22 C23 C18 121.4(4) . .
C22 C23 H23A 119.3 . .
C18 C23 H23A 119.3 . .
O7 C24 O8 125.8(3) . .
O7 C24 C17 115.1(3) . .
O8 C24 C17 119.1(3) . .
O9 C25 O10 126.2(3) . .
O9 C25 C26 118.3(3) . .
O10 C25 C26 115.4(3) . .
C27 C26 C31 119.7(3) . .
C27 C26 C25 118.0(4) . .
C31 C26 C25 122.1(3) . .
C26 C27 C28 120.9(4) . .
C26 C27 H27A 119.6 . .
C28 C27 H27A 119.6 . .
C29 C28 C27 120.5(4) . .
C29 C28 H28A 119.8 . .
C27 C28 H28A 119.8 . .
C28 C29 C30 120.2(3) . .
C28 C29 C36 118.1(3) . .
C30 C29 C36 121.6(4) . .
C31 C30 C35 119.5(4) . .
C31 C30 C29 118.3(3) . .
C35 C30 C29 122.1(4) . .
C30 C31 C26 119.8(3) . .
C30 C31 C32 118.3(4) . .
C26 C31 C32 121.8(3) . .
C33 C32 C31 119.9(4) . .
C33 C32 H32A 120.1 . .
C31 C32 H32A 120.1 . .
C32 C33 C34 121.4(4) . .
C32 C33 H33A 119.3 . .
C34 C33 H33A 119.3 . .
C35 C34 C33 120.5(4) . .
C35 C34 H34A 119.7 . .
C33 C34 H34A 119.7 . .
C34 C35 C30 120.3(4) . .
C34 C35 H35A 119.9 . .
C30 C35 H35A 119.9 . .
O11 C36 O12 123.3(3) . .
O11 C36 C29 119.2(4) . .
O12 C36 C29 117.5(3) . .
C39A N1A C37A 106.5(10) . .
C39A N1A C40A 128.3(9) . .
C37A N1A C40A 125.0(8) . .
C39A N2A C38A 106.7(8) . .
C39A N2A C41A 122.1(7) . .
C38A N2A C41A 130.7(9) . .
C38A C37A N1A 108.7(11) . .
C38A C37A H37A 125.7 . .
N1A C37A H37A 125.7 . .
C37A C38A N2A 109.1(11) . .
C37A C38A H38A 125.4 . .
N2A C38A H38A 125.4 . .
N2A C39A N1A 108.8(7) . .
N2A C39A H39A 125.6 . .
N1A C39A H39A 125.6 . .
N1A C40A H40A 109.5 . .
N1A C40A H40B 109.5 . .
H40A C40A H40B 109.5 . .
N1A C40A H40C 109.5 . .
H40A C40A H40C 109.5 . .
H40B C40A H40C 109.5 . .
N2A C41A C42A 119.6(8) . .
N2A C41A H41A 107.4 . .
C42A C41A H41A 107.4 . .
N2A C41A H41B 107.4 . .
C42A C41A H41B 107.4 . .
H41A C41A H41B 106.9 . .
C44A C43A C42A 94.0(7) . .
C44A C43A H43A 112.9 . .
C42A C43A H43A 112.9 . .
C44A C43A H43B 112.9 . .
C42A C43A H43B 112.9 . .
H43A C43A H43B 110.3 . .
C41A C42A C43A 101.6(8) . .
C41A C42A H42A 111.5 . .
C43A C42A H42A 111.5 . .
C41A C42A H42B 111.5 . .
C43A C42A H42B 111.5 . .
H42A C42A H42B 109.3 . .
C45A C44A C43A 120.6(9) . .
C45A C44A H44A 107.2 . .
C43A C44A H44A 107.2 . .
C45A C44A H44B 107.2 . .
C43A C44A H44B 107.2 . .
H44A C44A H44B 106.8 . .
C46A C45A C44A 104.0(8) . .
C46A C45A H45A 111.0 . .
C44A C45A H45A 111.0 . .
C46A C45A H45B 111.0 . .
C44A C45A H45B 111.0 . .
H45A C45A H45B 109.0 . .
C45A C46A H46A 109.5 . .
C45A C46A H46B 109.5 . .
H46A C46A H46B 109.5 . .
C45A C46A H46C 109.5 . .
H46A C46A H46C 109.5 . .
H46B C46A H46C 109.5 . .
C39B N1B C37B 109.1(13) . .
C39B N1B C40B 127.7(11) . .
C37B N1B C40B 123.1(9) . .
C39B N2B C38B 109.9(10) . .
C39B N2B C41B 129.4(10) . .
C38B N2B C41B 120.8(10) . .
C38B C37B N1B 105.9(13) . .
C38B C37B H37B 127.1 . .
N1B C37B H37B 127.1 . .
C37B C38B N2B 109.4(13) . .
C37B C38B H38B 125.3 . .
N2B C38B H38B 125.3 . .
N2B C39B N1B 105.0(10) . .
N2B C39B H39B 127.5 . .
N1B C39B H39B 127.5 . .
N1B C40B H40D 109.5 . .
N1B C40B H40E 109.5 . .
H40D C40B H40E 109.5 . .
N1B C40B H40F 109.5 . .
H40D C40B H40F 109.5 . .
H40E C40B H40F 109.5 . .
N2B C41B C42B 104.4(10) . .
N2B C41B H41C 110.9 . .
C42B C41B H41C 110.9 . .
N2B C41B H41D 110.9 . .
C42B C41B H41D 110.9 . .
H41C C41B H41D 108.9 . .
C43B C42B C41B 87.8(11) . .
C43B C42B H42C 114.0 . .
C41B C42B H42C 114.0 . .
C43B C42B H42D 114.0 . .
C41B C42B H42D 114.0 . .
H42C C42B H42D 111.2 . .
C42B C43B C44B 120.1(12) . .
C42B C43B H43C 107.3 . .
C44B C43B H43C 107.3 . .
C42B C43B H43D 107.3 . .
C44B C43B H43D 107.3 . .
H43C C43B H43D 106.9 . .
C45B C44B C43B 109.2(10) . .
C45B C44B H44C 109.8 . .
C43B C44B H44C 109.8 . .
C45B C44B H44D 109.8 . .
C43B C44B H44D 109.8 . .
H44C C44B H44D 108.3 . .
C46B C45B C44B 111.7(10) . .
C46B C45B H45C 109.3 . .
C44B C45B H45C 109.3 . .
C46B C45B H45D 109.3 . .
C44B C45B H45D 109.3 . .
H45C C45B H45D 107.9 . .
C45B C46B H46D 109.5 . .
C45B C46B H46E 109.5 . .
H46D C46B H46E 109.5 . .
C45B C46B H46F 109.5 . .
H46D C46B H46F 109.5 . .
H46E C46B H46F 109.5 . .

loop_
_geom_bond_atom_site_label_1
_geom_bond_atom_site_label_2
_geom_bond_distance
_geom_bond_site_symmetry_2
Dy1 O7 2.284(2) 4_565
Dy1 O1 2.293(3) .
Dy1 O5 2.295(3) 4_566
Dy1 O6 2.302(3) 2_644
Dy1 O3 2.305(3) .
Dy1 O2 2.321(2) 3_655
Dy1 Cl1 2.8000(9) .
Dy2 O11 2.254(2) 4_565
Dy2 O4 2.274(2) .
Dy2 O10 2.291(2) 3
Dy2 O8 2.329(2) 4_565
Dy2 O9 2.364(2) .
Dy2 O12 2.365(2) 2_545
Dy2 Cl1 2.7603(9) .
O1 C1 1.238(4) .
O2 C1 1.249(4) .
O2 Dy1 2.321(2) 3_655
O3 C13 1.262(4) .
O5 C12 1.247(4) .
O5 Dy1 2.295(3) 4_565
O4 C13 1.256(4) .
O6 C12 1.251(5) .
O6 Dy1 2.302(3) 2_654
O7 C24 1.246(4) .
O7 Dy1 2.284(2) 4_566
O8 C24 1.253(4) .
O8 Dy2 2.329(2) 4_566
O9 C25 1.234(4) .
O10 C25 1.265(4) .
O10 Dy2 2.291(2) 3
O11 C36 1.240(4) .
O11 Dy2 2.254(2) 4_566
O12 C36 1.258(5) .
O12 Dy2 2.365(2) 2
C1 C2 1.511(5) .
C2 C3 1.378(5) .
C2 C7 1.423(5) .
C3 C4 1.402(5) .
C3 H3A 0.9300 .
C4 C5 1.362(5) .
C4 H4A 0.9300 .
C5 C6 1.429(5) .
C5 C12 1.501(5) .
C6 C11 1.419(5) .
C6 C7 1.432(5) .
C7 C8 1.413(5) .
C8 C9 1.365(5) .
C8 H8A 0.9300 .
C9 C10 1.388(5) .
C9 H9A 0.9300 .
C10 C11 1.374(5) .
C10 H10A 0.9300 .
C11 H11A 0.9300 .
C13 C14 1.499(5) .
C14 C15 1.366(5) .
C14 C19 1.427(5) .
C15 C16 1.385(5) .
C15 H15A 0.9300 .
C16 C17 1.383(5) .
C16 H16A 0.9300 .
C17 C18 1.428(5) .
C17 C24 1.521(5) .
C18 C23 1.422(5) .
C18 C19 1.424(4) .
C19 C20 1.421(5) .
C20 C21 1.360(5) .
C20 H20A 0.9300 .
C21 C22 1.392(5) .
C21 H21A 0.9300 .
C22 C23 1.348(5) .
C22 H22A 0.9300 .
C23 H23A 0.9300 .
C25 C26 1.507(5) .
C26 C27 1.365(5) .
C26 C31 1.425(5) .
C27 C28 1.404(5) .
C27 H27A 0.9300 .
C28 C29 1.374(5) .
C28 H28A 0.9300 .
C29 C30 1.427(5) .
C29 C36 1.497(5) .
C30 C31 1.418(5) .
C30 C35 1.422(5) .
C31 C32 1.427(5) .
C32 C33 1.367(6) .
C32 H32A 0.9300 .
C33 C34 1.395(6) .
C33 H33A 0.9300 .
C34 C35 1.356(6) .
C34 H34A 0.9300 .
C35 H35A 0.9300 .
N1A C39A 1.326(7) .
N1A C37A 1.361(8) .
N1A C40A 1.433(10) .
N2A C39A 1.311(9) .
N2A C38A 1.361(7) .
N2A C41A 1.513(10) .
C37A C38A 1.263(14) .
C37A H37A 0.9300 .
C38A H38A 0.9300 .
C39A H39A 0.9300 .
C40A H40A 0.9600 .
C40A H40B 0.9600 .
C40A H40C 0.9600 .
C41A C42A 1.555(8) .
C41A H41A 0.9700 .
C41A H41B 0.9700 .
C43A C44A 1.613(9) .
C43A C42A 1.627(9) .
C43A H43A 0.9700 .
C43A H43B 0.9700 .
C42A H42A 0.9700 .
C42A H42B 0.9700 .
C44A C45A 1.565(8) .
C44A H44A 0.9700 .
C44A H44B 0.9700 .
C45A C46A 1.540(9) .
C45A H45A 0.9700 .
C45A H45B 0.9700 .
C46A H46A 0.9600 .
C46A H46B 0.9600 .
C46A H46C 0.9600 .
N1B C39B 1.338(8) .
N1B C37B 1.364(9) .
N1B C40B 1.445(12) .
N2B C39B 1.282(10) .
N2B C38B 1.347(9) .
N2B C41B 1.468(11) .
C37B C38B 1.258(17) .
C37B H37B 0.9300 .
C38B H38B 0.9300 .
C39B H39B 0.9300 .
C40B H40D 0.9600 .
C40B H40E 0.9600 .
C40B H40F 0.9600 .
C41B C42B 1.527(10) .
C41B H41C 0.9700 .
C41B H41D 0.9700 .
C42B C43B 1.519(9) .
C42B H42C 0.9700 .
C42B H42D 0.9700 .
C43B C44B 1.578(10) .
C43B H43C 0.9700 .
C43B H43D 0.9700 .
C44B C45B 1.556(10) .
C44B H44C 0.9700 .
C44B H44D 0.9700 .
C45B C46B 1.505(10) .
C45B H45C 0.9700 .
C45B H45D 0.9700 .
C46B H46D 0.9600 .
C46B H46E 0.9600 .
C46B H46F 0.9600 .

loop_
_geom_torsion_atom_site_label_1
_geom_torsion_atom_site_label_2
_geom_torsion_atom_site_label_3
_geom_torsion_atom_site_label_4
_geom_torsion
_geom_torsion_site_symmetry_1
O11 Dy2 Cl1 Dy1 60.5(2) 4_565
O4 Dy2 Cl1 Dy1 -26.67(7) .
O10 Dy2 Cl1 Dy1 129.46(7) 3
O8 Dy2 Cl1 Dy1 51.63(7) 4_565
O9 Dy2 Cl1 Dy1 -93.90(8) .
O12 Dy2 Cl1 Dy1 -149.72(8) 2_545
O7 Dy1 Cl1 Dy2 -38.60(8) 4_565
O1 Dy1 Cl1 Dy2 -50.2(2) .
O5 Dy1 Cl1 Dy2 112.27(9) 4_566
O6 Dy1 Cl1 Dy2 -116.42(8) 2_644
O3 Dy1 Cl1 Dy2 45.25(8) .
O2 Dy1 Cl1 Dy2 166.94(9) 3_655
O7 Dy1 O1 C1 -155.0(5) 4_565
O5 Dy1 O1 C1 51.1(5) 4_566
O6 Dy1 O1 C1 -75.5(5) 2_644
O3 Dy1 O1 C1 124.6(5) .
O2 Dy1 O1 C1 -8.1(5) 3_655
Cl1 Dy1 O1 C1 -143.5(4) .
O7 Dy1 O3 C13 31.6(4) 4_565
O1 Dy1 O3 C13 109.3(4) .
O5 Dy1 O3 C13 -176.5(4) 4_566
O6 Dy1 O3 C13 20.5(6) 2_644
O2 Dy1 O3 C13 -113.6(4) 3_655
Cl1 Dy1 O3 C13 -47.1(4) .
O11 Dy2 O4 C13 163.4(4) 4_565
O10 Dy2 O4 C13 -115.4(4) 3
O8 Dy2 O4 C13 -118.0(4) 4_565
O9 Dy2 O4 C13 90.5(4) .
O12 Dy2 O4 C13 30.7(5) 2_545
Cl1 Dy2 O4 C13 -34.8(4) .
O11 Dy2 O9 C25 17.1(4) 4_565
O4 Dy2 O9 C25 117.4(4) .
O10 Dy2 O9 C25 -49.7(4) 3
O8 Dy2 O9 C25 70.4(4) 4_565
O12 Dy2 O9 C25 -115.3(4) 2_545
Cl1 Dy2 O9 C25 -170.9(3) .
Dy1 O1 C1 O2 -3.6(8) .
Dy1 O1 C1 C2 174.1(3) .
Dy1 O2 C1 O1 16.9(8) 3_655
Dy1 O2 C1 C2 -160.7(3) 3_655
O1 C1 C2 C3 -42.3(5) .
O2 C1 C2 C3 135.5(4) .
O1 C1 C2 C7 137.0(4) .
O2 C1 C2 C7 -45.2(6) .
C7 C2 C3 C4 2.4(6) .
C1 C2 C3 C4 -178.3(4) .
C2 C3 C4 C5 -0.9(6) .
C3 C4 C5 C6 -1.9(6) .
C3 C4 C5 C12 175.6(4) .
C4 C5 C6 C11 -174.0(4) .
C12 C5 C6 C11 8.7(6) .
C4 C5 C6 C7 3.0(6) .
C12 C5 C6 C7 -174.3(4) .
C3 C2 C7 C8 177.2(4) .
C1 C2 C7 C8 -2.1(6) .
C3 C2 C7 C6 -1.2(6) .
C1 C2 C7 C6 179.5(4) .
C11 C6 C7 C8 -2.8(6) .
C5 C6 C7 C8 -179.9(4) .
C11 C6 C7 C2 175.6(4) .
C5 C6 C7 C2 -1.5(6) .
C2 C7 C8 C9 -175.7(4) .
C6 C7 C8 C9 2.7(6) .
C7 C8 C9 C10 -0.8(7) .
C8 C9 C10 C11 -1.0(7) .
C9 C10 C11 C6 0.8(7) .
C5 C6 C11 C10 178.1(4) .
C7 C6 C11 C10 1.1(6) .
Dy1 O5 C12 O6 19.6(13) 4_565
Dy1 O5 C12 C5 -158.2(8) 4_565
Dy1 O6 C12 O5 3.1(6) 2_654
Dy1 O6 C12 C5 -179.2(2) 2_654
C4 C5 C12 O5 37.7(6) .
C6 C5 C12 O5 -144.9(4) .
C4 C5 C12 O6 -140.2(4) .
C6 C5 C12 O6 37.2(6) .
Dy2 O4 C13 O3 60.9(7) .
Dy2 O4 C13 C14 -116.5(4) .
Dy1 O3 C13 O4 4.2(7) .
Dy1 O3 C13 C14 -178.4(3) .
O4 C13 C14 C15 143.0(4) .
O3 C13 C14 C15 -34.5(5) .
O4 C13 C14 C19 -36.0(6) .
O3 C13 C14 C19 146.5(4) .
C19 C14 C15 C16 0.4(7) .
C13 C14 C15 C16 -178.7(4) .
C14 C15 C16 C17 1.4(7) .
C15 C16 C17 C18 -0.9(6) .
C15 C16 C17 C24 -179.3(4) .
C16 C17 C18 C23 -178.7(4) .
C24 C17 C18 C23 -0.4(6) .
C16 C17 C18 C19 -1.3(5) .
C24 C17 C18 C19 177.0(3) .
C23 C18 C19 C20 2.0(5) .
C17 C18 C19 C20 -175.5(3) .
C23 C18 C19 C14 -179.5(3) .
C17 C18 C19 C14 3.0(5) .
C15 C14 C19 C20 175.9(4) .
C13 C14 C19 C20 -5.1(6) .
C15 C14 C19 C18 -2.6(6) .
C13 C14 C19 C18 176.4(3) .
C18 C19 C20 C21 -1.0(6) .
C14 C19 C20 C21 -179.5(4) .
C19 C20 C21 C22 -0.3(7) .
C20 C21 C22 C23 0.5(7) .
C21 C22 C23 C18 0.6(7) .
C19 C18 C23 C22 -1.8(6) .
C17 C18 C23 C22 175.6(4) .
Dy1 O7 C24 O8 7.1(10) 4_566
Dy1 O7 C24 C17 -172.2(5) 4_566
Dy2 O8 C24 O7 -37.0(6) 4_566
Dy2 O8 C24 C17 142.3(3) 4_566
C16 C17 C24 O7 32.6(5) .
C18 C17 C24 O7 -145.7(4) .
C16 C17 C24 O8 -146.7(4) .
C18 C17 C24 O8 35.0(5) .
Dy2 O9 C25 O10 35.7(6) .
Dy2 O9 C25 C26 -147.7(3) .
Dy2 O10 C25 O9 3.3(7) 3
Dy2 O10 C25 C26 -173.4(2) 3
O9 C25 C26 C27 -44.0(5) .
O10 C25 C26 C27 133.0(4) .
O9 C25 C26 C31 140.4(4) .
O10 C25 C26 C31 -42.6(5) .
C31 C26 C27 C28 6.0(6) .
C25 C26 C27 C28 -169.7(4) .
C26 C27 C28 C29 0.6(7) .
C27 C28 C29 C30 -7.3(6) .
C27 C28 C29 C36 169.2(4) .
C28 C29 C30 C31 7.3(6) .
C36 C29 C30 C31 -169.1(3) .
C28 C29 C30 C35 -171.3(4) .
C36 C29 C30 C35 12.3(6) .
C35 C30 C31 C26 177.8(4) .
C29 C30 C31 C26 -0.8(6) .
C35 C30 C31 C32 0.7(6) .
C29 C30 C31 C32 -177.9(4) .
C27 C26 C31 C30 -5.8(6) .
C25 C26 C31 C30 169.7(3) .
C27 C26 C31 C32 171.2(4) .
C25 C26 C31 C32 -13.3(6) .
C30 C31 C32 C33 0.9(6) .
C26 C31 C32 C33 -176.2(4) .
C31 C32 C33 C34 -0.8(7) .
C32 C33 C34 C35 -1.0(8) .
C33 C34 C35 C30 2.6(7) .
C31 C30 C35 C34 -2.4(6) .
C29 C30 C35 C34 176.1(4) .
Dy2 O11 C36 O12 -93.7(9) 4_566
Dy2 O11 C36 C29 88.6(9) 4_566
Dy2 O12 C36 O11 12.6(5) 2
Dy2 O12 C36 C29 -169.6(2) 2
C28 C29 C36 O11 45.3(5) .
C30 C29 C36 O11 -138.2(4) .
C28 C29 C36 O12 -132.6(4) .
C30 C29 C36 O12 44.0(5) .
C39A N1A C37A C38A 2(2) .
C40A N1A C37A C38A 177.8(11) .
N1A C37A C38A N2A 0.4(19) .
C39A N2A C38A C37A -3(2) .
C41A N2A C38A C37A 168.2(13) .
C38A N2A C39A N1A 5(3) .
C41A N2A C39A N1A -167.5(14) .
C37A N1A C39A N2A -5(3) .
C40A N1A C39A N2A -179.7(14) .
C39A N2A C41A C42A -175(2) .
C38A N2A C41A C42A 14.2(16) .
N2A C41A C42A C43A -88.4(11) .
C44A C43A C42A C41A 179.7(9) .
C42A C43A C44A C45A -153.6(11) .
C43A C44A C45A C46A -45.1(15) .
C39B N1B C37B C38B -6(3) .
C40B N1B C37B C38B 176.8(19) .
N1B C37B C38B N2B 1(3) .
C39B N2B C38B C37B 4(4) .
C41B N2B C38B C37B -176.8(17) .
C38B N2B C39B N1B -8(4) .
C41B N2B C39B N1B 173.4(18) .
C37B N1B C39B N2B 8(4) .
C40B N1B C39B N2B -174.5(18) .
C39B N2B C41B C42B -2(3) .
C38B N2B C41B C42B 179.0(19) .
N2B C41B C42B C43B 116.5(12) .
C41B C42B C43B C44B 70.6(18) .
C42B C43B C44B C45B 179.0(15) .
C43B C44B C45B C46B -168.4(16) .
